data_1100308
loop_
_publ_author_name
'Tietze, Lutz-F.'
'von Kiedrowski, G\"unter'
'Harms, Klaus'
'Clegg, William'
'Sheldrick, George'

_publ_section_title
;
 Stereocontrolled Intramolecular Diels-Alder Reaction of Heterodienes;
 Studies on the Synthesis of Cannabinoids
;
_journal_coden_ASTM ACIEAY
_journal_issue 2
_journal_name_full
;
 Angewandte Chemie, International Edition in English
;
_journal_page_first 134
_journal_page_last 135
_journal_paper_doi 10.1002/anie.198001341
_journal_volume 19
_journal_year 1980
_chemical_formula_sum 'C16 H24 O2'
_symmetry_cell_setting monoclinic
_symmetry_Int_Tables_number 14
_symmetry_space_group_name_H-M 'P 21/n'
_cell_angle_alpha 90
_cell_angle_beta 90.03(5)
_cell_angle_gamma 90
_cell_formula_units_Z 4
_cell_length_a 11.907(3)
_cell_length_b 8.094(2)
_cell_length_c 14.868(5)
_cod_database_code 1100308

loop_
_atom_site_label
_atom_site_fract_x
_atom_site_fract_y
_atom_site_fract_z
? ? ? ?
